data_4076404
loop_
_publ_author_name
'Hua, Carol'
'Vuong, Khuong Q.'
'Bhadbhade, Mohan'
'Messerle, Barbara A.'

_publ_section_title
;
 New Rhodium(I) and Iridium(I) Complexes Containing Mixed
 Pyrazolyl--1,2,3-Triazolyl Ligands As Catalysts for Hydroamination
;
_journal_issue 5
_journal_name_full Organometallics
_journal_page_first 1790
_journal_paper_doi 10.1021/om201171b
_journal_volume 31
_journal_year 2012
_chemical_formula_sum 'C47.5 H25 B Cl F24 Ir N5 O2'
_chemical_formula_weight 1392.18
_chemical_name_systematic
; 
 ? 
;
_space_group_IT_number 2
_symmetry_cell_setting triclinic
_symmetry_space_group_name_Hall '-P 1'
_symmetry_space_group_name_H-M 'P -1'
_atom_sites_solution_hydrogens geom
_atom_sites_solution_primary direct
_atom_sites_solution_secondary difmap
_audit_creation_method SHELXL-97
_cell_angle_alpha 92.637(3)
_cell_angle_beta 108.229(2)
_cell_angle_gamma 105.087(3)
_cell_formula_units_Z 2
_cell_length_a 12.5688(10)
_cell_length_b 13.8752(11)
_cell_length_c 15.9496(13)
_cell_measurement_reflns_used 9989
_cell_measurement_temperature 155(2)
_cell_measurement_theta_max 27.908
_cell_measurement_theta_min 2.579
_cell_volume 2526.1(4)
_computing_cell_refinement '<i>APEX2 </i>(Bruker, 2007)'
_computing_data_collection '<i>APEX2 </i>(Bruker, 2007)'
_computing_data_reduction '<i>APEX2 </i>(Bruker, 2007)'
_computing_molecular_graphics '<i>SHELXTL-Plus</i> (Sheldrick, 2008)'
_computing_structure_refinement '<i>SHELXL-97</i> (Sheldrick, 2008)'
_computing_structure_solution '<i>SHELXS-97</i> (Sheldrick, 2008)'
_diffrn_ambient_temperature 155(2)
_diffrn_measured_fraction_theta_full 0.972
_diffrn_measured_fraction_theta_max 0.972
_diffrn_measurement_device_type 'Bruker kappa APEXII CCD Diffractometer'
_diffrn_measurement_method '\f scans, and \w scans with \k offsets'
_diffrn_radiation_monochromator graphite
_diffrn_radiation_source 'fine-focus sealed tube'
_diffrn_radiation_type MoK\a
_diffrn_radiation_wavelength 0.71073
_diffrn_reflns_av_R_equivalents 0.0235
_diffrn_reflns_av_sigmaI/netI 0.0220
_diffrn_reflns_limit_h_max 13
_diffrn_reflns_limit_h_min -14
_diffrn_reflns_limit_k_max 16
_diffrn_reflns_limit_k_min -15
_diffrn_reflns_limit_l_max 18
_diffrn_reflns_limit_l_min -18
_diffrn_reflns_number 32348
_diffrn_reflns_theta_full 25.00
_diffrn_reflns_theta_max 25.00
_diffrn_reflns_theta_min 3.33
_exptl_absorpt_coefficient_mu 2.830
_exptl_absorpt_correction_T_max 0.8222
_exptl_absorpt_correction_T_min 0.5597
_exptl_absorpt_correction_type multi-scan
_exptl_absorpt_process_details 'SADABS (Bruker, 2001)'
_exptl_crystal_colour 'Oragne red'
_exptl_crystal_density_diffrn 1.830
_exptl_crystal_density_method 'not measured'
_exptl_crystal_description 'Rhombic plates'
_exptl_crystal_F_000 1352
_exptl_crystal_size_max 0.23
_exptl_crystal_size_mid 0.22
_exptl_crystal_size_min 0.07
_refine_diff_density_max 2.723
_refine_diff_density_min -1.534
_refine_diff_density_rms 0.129
_refine_ls_extinction_method none
_refine_ls_goodness_of_fit_ref 0.998
_refine_ls_hydrogen_treatment constr
_refine_ls_matrix_type full
_refine_ls_number_parameters 822
_refine_ls_number_reflns 8632
_refine_ls_number_restraints 297
_refine_ls_restrained_S_all 1.006
_refine_ls_R_factor_all 0.0469
_refine_ls_R_factor_gt 0.0432
_refine_ls_shift/su_max 0.001
_refine_ls_shift/su_mean 0.000
_refine_ls_structure_factor_coef Fsqd
_refine_ls_weighting_details 'calc w=1/[\s^2^(Fo^2^)+(0.1000P)^2^+10.0000P] where P=(Fo^2^+2Fc^2^)/3'
_refine_ls_weighting_scheme calc
_refine_ls_wR_factor_gt 0.1352
_refine_ls_wR_factor_ref 0.1392
_reflns_number_gt 8077
_reflns_number_total 8632
_reflns_threshold_expression >2sigma(I)
_cod_data_source_file om201171b_si_002.cif
_cod_data_source_block carol6_reprocess_p1bar
_cod_depositor_comments
;
The following automatic conversions were performed:

'_symmetry_cell_setting' value 'Triclinic' changed to 'triclinic'
according to /home/saulius/struct/CIF-dictionaries/cif_core.dic
dictionary named 'cif_core.dic' version 2.4.1 from
2010-06-29.

'_exptl_absorpt_correction_type' value 'Multi-scan'
changed to 'multi-scan' according to
/home/saulius/struct/CIF-dictionaries/cif_core.dic dictionary named
'cif_core.dic' version 2.4.1 from 2010-06-29.

Automatic conversion script
Id: cif_fix_values 1715 2011-07-08 13:25:40Z adriana 
;
_cod_original_sg_symbol_H-M P-1
_cod_original_formula_sum 'C47.50 H25 B Cl F24 Ir N5 O2'
_cod_database_code 4076404

loop_
_symmetry_equiv_pos_as_xyz
'x, y, z'
'-x, -y, -z'

loop_
_atom_site_label
_atom_site_type_symbol
_atom_site_fract_x
_atom_site_fract_y
_atom_site_fract_z
_atom_site_U_iso_or_equiv
_atom_site_adp_type
_atom_site_occupancy
_atom_site_symmetry_multiplicity
_atom_site_calc_flag
_atom_site_refinement_flags
_atom_site_disorder_assembly
_atom_site_disorder_group
Ir1 Ir 0.06046(2) 0.115859(16) -0.014991(14) 0.03500(12) Uani 1 1 d . . .
N2 N -0.0463(5) 0.1702(4) 0.0403(3) 0.0366(12) Uani 1 1 d . . .
N1 N -0.0068(5) 0.2317(4) 0.1194(4) 0.0396(12) Uani 1 1 d . . .
N3' N 0.1716(4) 0.1303(4) 0.1134(3) 0.0327(11) Uani 1 1 d . . .
N2' N 0.2441(5) 0.0764(5) 0.1411(4) 0.0489(14) Uani 1 1 d . . .
N1' N 0.3038(5) 0.1106(5) 0.2264(5) 0.0541(16) Uani 1 1 d . . .
C3 C -0.1615(7) 0.1537(6) 0.0079(6) 0.056(2) Uani 1 1 d . . .
H3 H -0.2122 0.1122 -0.0462 0.068 Uiso 1 1 calc R . .
C4 C -0.1950(8) 0.2046(7) 0.0633(8) 0.071(3) Uani 1 1 d . . .
H4 H -0.2727 0.2062 0.0552 0.085 Uiso 1 1 calc R . .
C5 C -0.0968(7) 0.2542(5) 0.1339(6) 0.0502(17) Uani 1 1 d . . .
H5 H -0.0936 0.2965 0.1836 0.060 Uiso 1 1 calc R . .
C1A C 0.1171(6) 0.2744(5) 0.1679(4) 0.0435(15) Uani 1 1 d . . .
H12A H 0.1274 0.3100 0.2264 0.052 Uiso 1 1 calc R . .
H11A H 0.1512 0.3248 0.1343 0.052 Uiso 1 1 calc R . .
C4' C 0.1821(5) 0.1977(5) 0.1826(4) 0.0356(13) Uani 1 1 d . . .
C5' C 0.2669(7) 0.1862(6) 0.2541(5) 0.0539(19) Uani 1 1 d . . .
H5' H 0.2952 0.2232 0.3122 0.065 Uiso 1 1 calc R . .
C2A C 0.3922(9) 0.0627(8) 0.2752(6) 0.071(2) Uani 1 1 d . . .
H21A H 0.3586 0.0164 0.3118 0.085 Uiso 1 1 calc R . .
H22A H 0.4602 0.1157 0.3164 0.085 Uiso 1 1 calc R . .
C3A C 0.4347(8) 0.0044(7) 0.2170(6) 0.067(2) Uani 1 1 d . . .
C4A C 0.3998(9) -0.1004(9) 0.2058(9) 0.087(4) Uani 1 1 d . . .
H4A H 0.3530 -0.1360 0.2375 0.104 Uiso 1 1 calc R . .
C5A C 0.4348(10) -0.1521(7) 0.1473(9) 0.085(3) Uani 1 1 d . . .
H5A H 0.4054 -0.2234 0.1330 0.102 Uiso 1 1 calc R . .
C6A C 0.5122(11) -0.0982(9) 0.1111(8) 0.092(4) Uani 1 1 d . . .
H6A H 0.5378 -0.1322 0.0715 0.110 Uiso 1 1 calc R . .
C7A C 0.5519(10) 0.0006(9) 0.1303(11) 0.104(4) Uani 1 1 d . . .
H7A H 0.6119 0.0352 0.1089 0.125 Uiso 1 1 calc R . .
C8A C 0.5125(10) 0.0539(9) 0.1777(9) 0.091(4) Uani 1 1 d . . .
H8A H 0.5375 0.1254 0.1847 0.109 Uiso 1 1 calc R . .
C1B C -0.0373(7) 0.1169(6) -0.1296(5) 0.0510(18) Uani 1 1 d . . .
O1B O -0.0947(6) 0.1209(5) -0.1995(3) 0.0753(19) Uani 1 1 d . . .
C2B C 0.1608(6) 0.0760(5) -0.0627(5) 0.0458(17) Uani 1 1 d . . .
O2B O 0.2242(6) 0.0549(5) -0.0929(4) 0.0685(17) Uani 1 1 d . . .
B1C B 0.2427(5) 0.3057(4) 0.7008(4) 0.0246(12) Uani 1 1 d . . .
C11C C 0.3630(4) 0.2951(4) 0.6871(3) 0.0227(10) Uani 1 1 d . . .
C12C C 0.3617(5) 0.2299(4) 0.6174(4) 0.0258(11) Uani 1 1 d . . .
H12C H 0.2897 0.1829 0.5821 0.031 Uiso 1 1 calc R . .
C13C C 0.4616(5) 0.2315(4) 0.5981(4) 0.0301(12) Uani 1 1 d . . .
C14C C 0.5697(5) 0.2970(5) 0.6481(4) 0.0316(12) Uani 1 1 d . . .
H14C H 0.6387 0.2970 0.6355 0.038 Uiso 1 1 calc R . .
C15C C 0.5722(5) 0.3628(4) 0.7180(4) 0.0318(12) Uani 1 1 d . . .
C16C C 0.4721(5) 0.3619(4) 0.7356(4) 0.0282(11) Uani 1 1 d . . .
H16C H 0.4772 0.4090 0.7829 0.034 Uiso 1 1 calc R . .
C17C C 0.4561(6) 0.1588(6) 0.5237(5) 0.0468(18) Uani 1 1 d . . .
C18C C 0.6861(6) 0.4319(6) 0.7771(5) 0.0505(18) Uani 1 1 d . . .
F1C F 0.3517(3) 0.1344(4) 0.4576(3) 0.0556(12) Uani 1 1 d . . .
F2C F 0.4703(4) 0.0718(4) 0.5499(4) 0.0734(15) Uani 1 1 d . . .
F3C F 0.5369(4) 0.1930(5) 0.4867(3) 0.0762(17) Uani 1 1 d . . .
F4C F 0.7744(4) 0.4341(5) 0.7500(4) 0.101(2) Uani 1 1 d . . .
F5C F 0.7131(5) 0.4135(5) 0.8600(3) 0.092(2) Uani 1 1 d . . .
F6C F 0.6831(5) 0.5272(4) 0.7843(4) 0.0858(18) Uani 1 1 d . . .
C21C C 0.2558(5) 0.3340(4) 0.8058(4) 0.0244(11) Uani 1 1 d . . .
C22C C 0.3433(5) 0.3205(4) 0.8788(4) 0.0263(11) Uani 1 1 d . . .
H22C H 0.4006 0.2928 0.8688 0.032 Uiso 1 1 calc R . .
C23C C 0.3500(5) 0.3463(4) 0.9669(4) 0.0313(12) Uani 1 1 d . A .
C24C C 0.2657(5) 0.3832(5) 0.9828(4) 0.0314(12) Uani 1 1 d . . .
H24C H 0.2697 0.4013 1.0421 0.038 Uiso 1 1 calc R . .
C25C C 0.1755(6) 0.3937(5) 0.9118(4) 0.0370(14) Uani 1 1 d . B .
C26C C 0.1718(5) 0.3709(5) 0.8252(4) 0.0305(12) Uani 1 1 d . . .
H26C H 0.1097 0.3807 0.7773 0.037 Uiso 1 1 calc R . .
C27C C 0.4465(5) 0.3326(4) 1.0427(4) 0.0441(15) Uani 1 1 d DU . .
C28C C 0.0809(6) 0.4309(5) 0.9268(4) 0.0572(19) Uani 1 1 d DU . .
F7C F 0.5396(8) 0.3251(11) 1.0240(9) 0.072(4) Uani 0.55 1 d PDU A 1
F8C F 0.4161(12) 0.2541(9) 1.0817(10) 0.103(6) Uani 0.55 1 d PDU A 1
F9C F 0.4909(10) 0.4096(7) 1.1086(7) 0.072(3) Uani 0.55 1 d PDU A 1
F7' F 0.4396(16) 0.2362(6) 1.0419(11) 0.079(5) Uani 0.45 1 d PDU A 2
F8' F 0.4380(17) 0.3577(16) 1.1202(7) 0.103(5) Uani 0.45 1 d PDU A 2
F9' F 0.5502(9) 0.3767(13) 1.0391(13) 0.092(6) Uani 0.45 1 d PDU A 2
F10C F 0.0871(15) 0.4447(12) 1.0106(5) 0.067(4) Uani 0.55 1 d PDU B 1
F11C F 0.0539(12) 0.5046(10) 0.8847(10) 0.087(4) Uani 0.55 1 d PDU B 1
F12C F -0.0217(7) 0.3571(7) 0.8912(9) 0.075(3) Uani 0.55 1 d PDU B 1
F10' F 0.068(2) 0.4109(13) 1.0036(8) 0.062(5) Uani 0.45 1 d PDU B 2
F11' F 0.1189(12) 0.5316(6) 0.9377(11) 0.092(5) Uani 0.45 1 d PDU B 2
F12' F -0.0224(11) 0.4046(16) 0.8652(10) 0.120(7) Uani 0.45 1 d PDU B 2
C31C C 0.1325(5) 0.2045(4) 0.6642(3) 0.0245(11) Uani 1 1 d . . .
C32C C 0.1429(5) 0.1081(4) 0.6757(4) 0.0278(11) Uani 1 1 d . . .
H32C H 0.2187 0.1003 0.7017 0.033 Uiso 1 1 calc R . .
C33C C 0.0467(5) 0.0229(4) 0.6507(4) 0.0303(12) Uani 1 1 d . C .
C34C C -0.0662(5) 0.0311(5) 0.6127(4) 0.0338(13) Uani 1 1 d . . .
H34C H -0.1324 -0.0268 0.5948 0.041 Uiso 1 1 calc R . .
C35C C -0.0786(5) 0.1259(5) 0.6021(4) 0.0340(13) Uani 1 1 d . . .
C36C C 0.0173(5) 0.2105(4) 0.6265(4) 0.0274(11) Uani 1 1 d . . .
H36C H 0.0052 0.2746 0.6176 0.033 Uiso 1 1 calc R . .
C37C C 0.0594(5) -0.0797(5) 0.6654(4) 0.0450(15) Uani 1 1 d DU . .
C38C C -0.2000(6) 0.1366(6) 0.5640(5) 0.0470(17) Uani 1 1 d . . .
F13C F 0.1670(7) -0.0780(12) 0.7140(8) 0.060(3) Uani 0.55 1 d PDU C 1
F14C F 0.0352(13) -0.1376(9) 0.5897(6) 0.075(4) Uani 0.55 1 d PDU C 1
F15C F -0.0066(11) -0.1304(10) 0.7081(9) 0.071(3) Uani 0.55 1 d PDU C 1
F13' F 0.1632(9) -0.0884(16) 0.6734(14) 0.090(6) Uani 0.45 1 d PDU C 2
F14' F -0.0202(15) -0.1516(11) 0.6046(11) 0.109(7) Uani 0.45 1 d PDU C 2
F15' F 0.0426(18) -0.0990(13) 0.7412(8) 0.088(5) Uani 0.45 1 d PDU C 2
F16C F -0.2539(4) 0.0904(6) 0.4806(3) 0.0871(19) Uani 1 1 d . . .
F17C F -0.2691(3) 0.0938(4) 0.6084(3) 0.0578(11) Uani 1 1 d . . .
F18C F -0.2018(4) 0.2318(4) 0.5638(5) 0.086(2) Uani 1 1 d . . .
C41C C 0.2179(5) 0.3992(4) 0.6446(4) 0.0250(11) Uani 1 1 d . . .
C42C C 0.1634(5) 0.3847(4) 0.5533(4) 0.0288(12) Uani 1 1 d . . .
H42C H 0.1329 0.3180 0.5224 0.035 Uiso 1 1 calc R . .
C43C C 0.1516(6) 0.4642(5) 0.5052(4) 0.0347(13) Uani 1 1 d . . .
C44C C 0.1966(6) 0.5633(5) 0.5463(4) 0.0389(14) Uani 1 1 d . . .
H44C H 0.1894 0.6179 0.5133 0.047 Uiso 1 1 calc R . .
C45C C 0.2526(6) 0.5791(5) 0.6378(4) 0.0381(14) Uani 1 1 d . . .
C46C C 0.2634(5) 0.4996(4) 0.6855(4) 0.0300(12) Uani 1 1 d . . .
H46C H 0.3031 0.5135 0.7481 0.036 Uiso 1 1 calc R . .
C47C C 0.0921(7) 0.4419(6) 0.4059(5) 0.0491(17) Uani 1 1 d . . .
C48C C 0.3066(7) 0.6845(5) 0.6873(5) 0.0492(17) Uani 1 1 d . . .
F19C F -0.0080(5) 0.3659(4) 0.3811(3) 0.0745(15) Uani 1 1 d . . .
F20C F 0.1557(6) 0.4108(6) 0.3646(3) 0.096(2) Uani 1 1 d . . .
F21C F 0.0629(6) 0.5185(4) 0.3689(3) 0.0809(17) Uani 1 1 d . . .
F22C F 0.2772(7) 0.7533(3) 0.6397(4) 0.099(2) Uani 1 1 d . . .
F23C F 0.4244(5) 0.7103(4) 0.7150(5) 0.0856(17) Uani 1 1 d . . .
F24C F 0.2843(6) 0.6948(3) 0.7613(4) 0.0772(16) Uani 1 1 d . . .
Cl1D Cl 0.463(2) 0.3998(16) 0.4309(14) 0.044(5) Uiso 0.13 1 d P . .
Cl2D Cl 0.4969(18) 0.4300(15) 0.4377(12) 0.047(4) Uiso 0.13 1 d P . .
Cl3D Cl 0.4165(12) 0.4234(9) 0.4328(9) 0.033(3) Uiso 0.13 1 d P . .
Cl4D Cl 0.4473(16) 0.4202(13) 0.4095(12) 0.037(4) Uiso 0.13 1 d P . .
C1D C 0.543(2) 0.501(2) 0.4809(18) 0.040(6) Uiso 0.25 1 d P . .

loop_
_atom_site_aniso_label
_atom_site_aniso_U_11
_atom_site_aniso_U_22
_atom_site_aniso_U_33
_atom_site_aniso_U_23
_atom_site_aniso_U_13
_atom_site_aniso_U_12
Ir1 0.04442(17) 0.03204(16) 0.02221(15) -0.00393(10) 0.01485(11) -0.00261(11)
N2 0.047(3) 0.030(3) 0.025(3) 0.000(2) 0.009(2) 0.003(2)
N1 0.055(3) 0.027(3) 0.037(3) 0.001(2) 0.021(3) 0.007(2)
N3' 0.031(2) 0.032(3) 0.030(3) -0.003(2) 0.013(2) -0.003(2)
N2' 0.042(3) 0.053(4) 0.042(3) 0.000(3) 0.012(3) 0.002(3)
N1' 0.038(3) 0.053(4) 0.060(4) -0.001(3) 0.008(3) 0.007(3)
C3 0.041(4) 0.045(4) 0.063(5) 0.010(4) -0.005(4) 0.007(3)
C4 0.046(4) 0.054(5) 0.115(8) 0.023(5) 0.024(5) 0.023(4)
C5 0.055(4) 0.041(4) 0.066(5) 0.008(3) 0.032(4) 0.020(3)
C1A 0.052(4) 0.032(3) 0.035(3) -0.012(3) 0.013(3) -0.001(3)
C4' 0.036(3) 0.035(3) 0.025(3) -0.011(2) 0.006(2) 0.000(3)
C5' 0.055(4) 0.053(4) 0.036(4) -0.014(3) -0.001(3) 0.007(4)
C2A 0.069(5) 0.083(6) 0.052(5) 0.004(4) 0.015(4) 0.016(5)
C3A 0.068(5) 0.074(6) 0.054(5) 0.000(4) 0.017(4) 0.018(5)
C4A 0.085(7) 0.093(7) 0.132(10) 0.073(7) 0.072(7) 0.054(6)
C5A 0.094(7) 0.044(5) 0.121(9) 0.011(5) 0.037(7) 0.028(5)
C6A 0.093(8) 0.081(7) 0.102(9) -0.017(6) 0.054(7) 0.006(6)
C7A 0.081(7) 0.073(7) 0.182(14) 0.012(8) 0.083(9) 0.016(6)
C8A 0.074(6) 0.072(7) 0.119(10) -0.017(6) 0.047(7) -0.005(5)
C1B 0.069(5) 0.041(4) 0.038(4) -0.001(3) 0.024(4) 0.001(3)
O1B 0.094(5) 0.094(5) 0.020(3) 0.011(3) 0.007(3) 0.012(4)
C2B 0.050(4) 0.047(4) 0.039(4) -0.012(3) 0.027(3) -0.001(3)
O2B 0.074(4) 0.072(4) 0.066(4) -0.008(3) 0.045(3) 0.009(3)
B1C 0.029(3) 0.023(3) 0.022(3) 0.000(2) 0.011(2) 0.006(2)
C11C 0.024(3) 0.021(2) 0.022(3) 0.002(2) 0.008(2) 0.006(2)
C12C 0.022(2) 0.027(3) 0.025(3) -0.001(2) 0.007(2) 0.003(2)
C13C 0.028(3) 0.035(3) 0.025(3) -0.005(2) 0.010(2) 0.006(2)
C14C 0.022(3) 0.042(3) 0.031(3) -0.003(2) 0.015(2) 0.003(2)
C15C 0.027(3) 0.034(3) 0.029(3) -0.004(2) 0.011(2) -0.002(2)
C16C 0.032(3) 0.026(3) 0.027(3) -0.005(2) 0.014(2) 0.004(2)
C17C 0.029(3) 0.063(5) 0.038(4) -0.023(3) 0.010(3) 0.004(3)
C18C 0.031(3) 0.060(5) 0.045(4) -0.014(3) 0.012(3) -0.008(3)
F1C 0.0318(19) 0.083(3) 0.040(2) -0.029(2) 0.0074(17) 0.008(2)
F2C 0.063(3) 0.062(3) 0.086(4) -0.034(3) 0.010(3) 0.028(2)
F3C 0.042(2) 0.120(4) 0.056(3) -0.041(3) 0.031(2) -0.002(3)
F4C 0.031(2) 0.140(5) 0.098(4) -0.062(4) 0.028(3) -0.028(3)
F5C 0.065(3) 0.110(5) 0.047(3) -0.005(3) -0.013(2) -0.025(3)
F6C 0.063(3) 0.052(3) 0.108(4) -0.028(3) 0.020(3) -0.023(2)
C21C 0.027(3) 0.021(2) 0.026(3) 0.000(2) 0.013(2) 0.004(2)
C22C 0.032(3) 0.026(3) 0.025(3) 0.001(2) 0.012(2) 0.012(2)
C23C 0.040(3) 0.028(3) 0.025(3) 0.003(2) 0.011(2) 0.008(2)
C24C 0.033(3) 0.039(3) 0.026(3) 0.003(2) 0.014(2) 0.012(3)
C25C 0.042(3) 0.042(3) 0.032(3) 0.000(3) 0.018(3) 0.015(3)
C26C 0.029(3) 0.039(3) 0.026(3) 0.003(2) 0.011(2) 0.013(2)
C27C 0.052(4) 0.056(4) 0.028(3) 0.003(3) 0.014(3) 0.023(3)
C28C 0.059(4) 0.089(6) 0.042(4) 0.004(4) 0.026(3) 0.042(4)
F7C 0.044(6) 0.128(10) 0.038(5) -0.014(7) -0.003(4) 0.042(6)
F8C 0.070(7) 0.106(9) 0.089(11) 0.075(8) -0.017(7) -0.003(7)
F9C 0.075(7) 0.072(6) 0.042(6) -0.030(5) -0.026(5) 0.038(5)
F7' 0.079(9) 0.068(7) 0.078(11) 0.028(6) -0.008(8) 0.040(6)
F8' 0.125(13) 0.175(15) 0.029(6) 0.008(9) 0.012(7) 0.095(12)
F9' 0.042(6) 0.121(13) 0.075(11) 0.031(10) -0.017(6) 0.002(8)
F10C 0.065(7) 0.102(12) 0.046(5) -0.010(5) 0.022(5) 0.046(8)
F11C 0.096(8) 0.112(8) 0.131(11) 0.079(8) 0.085(8) 0.095(7)
F12C 0.039(5) 0.100(7) 0.092(9) 0.002(6) 0.015(5) 0.040(5)
F10' 0.094(11) 0.056(9) 0.079(8) 0.020(6) 0.075(8) 0.034(8)
F11' 0.123(11) 0.102(8) 0.134(13) 0.077(8) 0.095(9) 0.101(8)
F12' 0.090(9) 0.232(16) 0.059(8) -0.023(11) -0.007(7) 0.129(11)
C31C 0.025(3) 0.029(3) 0.020(3) 0.001(2) 0.011(2) 0.004(2)
C32C 0.029(3) 0.032(3) 0.025(3) 0.002(2) 0.011(2) 0.011(2)
C33C 0.036(3) 0.029(3) 0.026(3) 0.004(2) 0.014(2) 0.005(2)
C34C 0.027(3) 0.035(3) 0.033(3) 0.002(2) 0.012(2) -0.003(2)
C35C 0.028(3) 0.045(3) 0.026(3) 0.010(3) 0.009(2) 0.004(3)
C36C 0.025(3) 0.034(3) 0.025(3) 0.007(2) 0.012(2) 0.007(2)
C37C 0.053(4) 0.031(3) 0.056(4) 0.009(3) 0.028(3) 0.007(3)
C38C 0.030(3) 0.057(4) 0.047(4) 0.021(3) 0.009(3) 0.003(3)
F13C 0.053(5) 0.034(5) 0.082(7) 0.002(5) 0.000(4) 0.020(4)
F14C 0.131(10) 0.037(6) 0.054(5) -0.006(4) 0.030(6) 0.019(6)
F15C 0.082(7) 0.046(7) 0.109(9) 0.039(6) 0.063(7) 0.015(5)
F13' 0.077(8) 0.035(7) 0.184(17) 0.011(12) 0.070(9) 0.027(7)
F14' 0.123(12) 0.022(6) 0.124(12) -0.010(8) -0.014(10) -0.006(8)
F15' 0.147(16) 0.051(10) 0.083(9) 0.042(8) 0.054(10) 0.030(9)
F16C 0.041(2) 0.154(6) 0.043(3) 0.015(3) -0.006(2) 0.013(3)
F17C 0.0293(19) 0.082(3) 0.066(3) 0.027(2) 0.0202(19) 0.015(2)
F18C 0.035(2) 0.065(3) 0.152(6) 0.050(3) 0.014(3) 0.018(2)
C41C 0.023(2) 0.029(3) 0.027(3) 0.004(2) 0.012(2) 0.010(2)
C42C 0.030(3) 0.029(3) 0.031(3) 0.002(2) 0.016(2) 0.009(2)
C43C 0.045(3) 0.039(3) 0.026(3) 0.005(2) 0.014(3) 0.018(3)
C44C 0.053(4) 0.036(3) 0.038(3) 0.017(3) 0.020(3) 0.022(3)
C45C 0.048(4) 0.029(3) 0.037(3) 0.003(3) 0.016(3) 0.009(3)
C46C 0.033(3) 0.033(3) 0.027(3) 0.004(2) 0.011(2) 0.012(2)
C47C 0.068(5) 0.056(4) 0.030(3) 0.010(3) 0.015(3) 0.030(4)
C48C 0.068(5) 0.032(3) 0.042(4) 0.007(3) 0.011(3) 0.016(3)
F19C 0.083(3) 0.069(3) 0.041(3) 0.003(2) -0.009(2) 0.007(3)
F20C 0.113(5) 0.163(6) 0.032(2) -0.003(3) 0.022(3) 0.080(5)
F21C 0.136(5) 0.059(3) 0.035(2) 0.014(2) 0.003(3) 0.036(3)
F22C 0.168(6) 0.032(2) 0.066(3) 0.008(2) -0.007(4) 0.034(3)
F23C 0.069(3) 0.053(3) 0.113(5) -0.015(3) 0.021(3) -0.004(3)
F24C 0.126(5) 0.039(2) 0.066(3) -0.011(2) 0.045(3) 0.009(3)

loop_
_atom_type_symbol
_atom_type_description
_atom_type_scat_dispersion_real
_atom_type_scat_dispersion_imag
_atom_type_scat_source
C C 0.0033 0.0016 'International Tables Vol C Tables 4.2.6.8 and 6.1.1.4'
H H 0.0000 0.0000 'International Tables Vol C Tables 4.2.6.8 and 6.1.1.4'
B B 0.0013 0.0007 'International Tables Vol C Tables 4.2.6.8 and 6.1.1.4'
N N 0.0061 0.0033 'International Tables Vol C Tables 4.2.6.8 and 6.1.1.4'
O O 0.0106 0.0060 'International Tables Vol C Tables 4.2.6.8 and 6.1.1.4'
F F 0.0171 0.0103 'International Tables Vol C Tables 4.2.6.8 and 6.1.1.4'
Ir Ir -1.4442 7.9887 'International Tables Vol C Tables 4.2.6.8 and 6.1.1.4'
Cl Cl 0.1484 0.1585 'International Tables Vol C Tables 4.2.6.8 and 6.1.1.4'

loop_
_geom_angle_atom_site_label_1
_geom_angle_atom_site_label_2
_geom_angle_atom_site_label_3
_geom_angle
_geom_angle_site_symmetry_1
_geom_angle_site_symmetry_3
C2B Ir1 C1B 89.4(3) . .
C2B Ir1 N3' 92.9(3) . .
C1B Ir1 N3' 174.2(3) . .
C2B Ir1 N2 176.4(2) . .
C1B Ir1 N2 91.0(3) . .
N3' Ir1 N2 86.3(2) . .
C3 N2 N1 107.0(6) . .
C3 N2 Ir1 128.6(5) . .
N1 N2 Ir1 124.3(4) . .
C5 N1 N2 109.0(6) . .
C5 N1 C1A 128.8(6) . .
N2 N1 C1A 121.6(6) . .
N2' N3' C4' 109.7(5) . .
N2' N3' Ir1 124.9(4) . .
C4' N3' Ir1 125.4(4) . .
N3' N2' N1' 107.0(6) . .
N2' N1' C5' 110.2(6) . .
N2' N1' C2A 118.7(7) . .
C5' N1' C2A 131.0(7) . .
N2 C3 C4 109.5(8) . .
N2 C3 H3 125.3 . .
C4 C3 H3 125.3 . .
C3 C4 C5 107.5(7) . .
C3 C4 H4 126.2 . .
C5 C4 H4 126.2 . .
N1 C5 C4 107.0(7) . .
N1 C5 H5 126.5 . .
C4 C5 H5 126.5 . .
N1 C1A C4' 113.1(5) . .
N1 C1A H12A 109.0 . .
C4' C1A H12A 109.0 . .
N1 C1A H11A 109.0 . .
C4' C1A H11A 109.0 . .
H12A C1A H11A 107.8 . .
C5' C4' N3' 107.1(6) . .
C5' C4' C1A 131.5(6) . .
N3' C4' C1A 120.8(5) . .
C4' C5' N1' 105.9(6) . .
C4' C5' H5' 127.0 . .
N1' C5' H5' 127.0 . .
N1' C2A C3A 114.7(8) . .
N1' C2A H21A 108.6 . .
C3A C2A H21A 108.6 . .
N1' C2A H22A 108.6 . .
C3A C2A H22A 108.6 . .
H21A C2A H22A 107.6 . .
C8A C3A C4A 119.3(10) . .
C8A C3A C2A 120.6(9) . .
C4A C3A C2A 120.1(9) . .
C3A C4A C5A 118.7(9) . .
C3A C4A H4A 120.7 . .
C5A C4A H4A 120.7 . .
C6A C5A C4A 118.5(10) . .
C6A C5A H5A 120.8 . .
C4A C5A H5A 120.8 . .
C7A C6A C5A 120.6(11) . .
C7A C6A H6A 119.7 . .
C5A C6A H6A 119.7 . .
C6A C7A C8A 123.2(11) . .
C6A C7A H7A 118.4 . .
C8A C7A H7A 118.4 . .
C7A C8A C3A 119.0(11) . .
C7A C8A H8A 120.5 . .
C3A C8A H8A 120.5 . .
O1B C1B Ir1 177.6(7) . .
O2B C2B Ir1 177.5(7) . .
C31C B1C C11C 114.4(4) . .
C31C B1C C21C 104.8(4) . .
C11C B1C C21C 113.8(4) . .
C31C B1C C41C 111.4(4) . .
C11C B1C C41C 102.4(4) . .
C21C B1C C41C 110.3(4) . .
C12C C11C C16C 115.4(5) . .
C12C C11C B1C 122.2(5) . .
C16C C11C B1C 121.6(5) . .
C13C C12C C11C 122.1(5) . .
C13C C12C H12C 119.0 . .
C11C C12C H12C 119.0 . .
C12C C13C C14C 121.8(5) . .
C12C C13C C17C 120.1(5) . .
C14C C13C C17C 118.1(5) . .
C13C C14C C15C 116.7(5) . .
C13C C14C H14C 121.7 . .
C15C C14C H14C 121.7 . .
C16C C15C C14C 121.1(5) . .
C16C C15C C18C 119.2(5) . .
C14C C15C C18C 119.6(5) . .
C15C C16C C11C 122.9(5) . .
C15C C16C H16C 118.5 . .
C11C C16C H16C 118.5 . .
F3C C17C F2C 105.9(6) . .
F3C C17C F1C 106.7(6) . .
F2C C17C F1C 105.7(6) . .
F3C C17C C13C 113.5(6) . .
F2C C17C C13C 112.5(6) . .
F1C C17C C13C 112.1(5) . .
F4C C18C F5C 108.8(7) . .
F4C C18C F6C 105.1(7) . .
F5C C18C F6C 102.9(7) . .
F4C C18C C15C 114.5(6) . .
F5C C18C C15C 112.8(6) . .
F6C C18C C15C 111.8(6) . .
C22C C21C C26C 115.7(5) . .
C22C C21C B1C 125.0(5) . .
C26C C21C B1C 119.3(5) . .
C21C C22C C23C 122.3(5) . .
C21C C22C H22C 118.8 . .
C23C C22C H22C 118.8 . .
C24C C23C C22C 119.8(5) . .
C24C C23C C27C 119.8(5) . .
C22C C23C C27C 120.4(5) . .
C25C C24C C23C 119.1(6) . .
C25C C24C H24C 120.4 . .
C23C C24C H24C 120.4 . .
C24C C25C C26C 120.5(6) . .
C24C C25C C28C 120.4(5) . .
C26C C25C C28C 119.0(6) . .
C25C C26C C21C 122.4(5) . .
C25C C26C H26C 118.8 . .
C21C C26C H26C 118.8 . .
F9' C27C F8C 127.8(12) . .
F9' C27C F8' 111.8(11) . .
F8C C27C F8' 67.6(10) . .
F9' C27C F7' 105.6(11) . .
F8C C27C F7' 36.9(9) . .
F8' C27C F7' 103.1(10) . .
F9' C27C F7C 31.3(9) . .
F8C C27C F7C 105.8(10) . .
F8' C27C F7C 128.9(11) . .
F7' C27C F7C 75.9(10) . .
F9' C27C F9C 75.9(10) . .
F8C C27C F9C 103.9(9) . .
F8' C27C F9C 40.4(9) . .
F7' C27C F9C 132.0(10) . .
F7C C27C F9C 102.9(8) . .
F9' C27C C23C 113.1(9) . .
F8C C27C C23C 114.2(8) . .
F8' C27C C23C 112.6(9) . .
F7' C27C C23C 109.9(9) . .
F7C C27C C23C 115.5(8) . .
F9C C27C C23C 113.2(6) . .
F12' C28C F11C 65.9(10) . .
F12' C28C F10' 108.7(12) . .
F11C C28C F10' 125.7(13) . .
F12' C28C F10C 118.3(14) . .
F11C C28C F10C 111.5(10) . .
F10' C28C F10C 20.0(12) . .
F12' C28C F11' 106.6(10) . .
F11C C28C F11' 42.0(8) . .
F10' C28C F11' 103.5(10) . .
F10C C28C F11' 83.7(10) . .
F12' C28C F12C 34.7(9) . .
F11C C28C F12C 100.1(8) . .
F10' C28C F12C 84.5(12) . .
F10C C28C F12C 101.4(9) . .
F11' C28C F12C 138.2(9) . .
F12' C28C C25C 118.8(9) . .
F11C C28C C25C 117.9(7) . .
F10' C28C C25C 111.3(11) . .
F10C C28C C25C 115.1(10) . .
F11' C28C C25C 106.7(8) . .
F12C C28C C25C 108.3(7) . .
C32C C31C C36C 115.6(5) . .
C32C C31C B1C 123.1(5) . .
C36C C31C B1C 121.0(5) . .
C33C C32C C31C 122.6(5) . .
C33C C32C H32C 118.7 . .
C31C C32C H32C 118.7 . .
C32C C33C C34C 120.5(5) . .
C32C C33C C37C 121.8(5) . .
C34C C33C C37C 117.7(5) . .
C35C C34C C33C 117.9(5) . .
C35C C34C H34C 121.1 . .
C33C C34C H34C 121.1 . .
C34C C35C C36C 121.5(5) . .
C34C C35C C38C 118.6(6) . .
C36C C35C C38C 119.9(6) . .
C35C C36C C31C 121.9(5) . .
C35C C36C H36C 119.0 . .
C31C C36C H36C 119.0 . .
F13' C37C F14' 109.2(11) . .
F13' C37C F15' 106.1(11) . .
F14' C37C F15' 105.5(10) . .
F13' C37C F15C 122.7(14) . .
F14' C37C F15C 75.5(10) . .
F15' C37C F15C 30.6(8) . .
F13' C37C F14C 79.6(11) . .
F14' C37C F14C 34.6(9) . .
F15' C37C F14C 132.6(10) . .
F15C C37C F14C 106.5(8) . .
F13' C37C F13C 28.1(10) . .
F14' C37C F13C 128.4(12) . .
F15' C37C F13C 80.4(12) . .
F15C C37C F13C 103.9(9) . .
F14C C37C F13C 105.4(9) . .
F13' C37C C33C 114.4(11) . .
F14' C37C C33C 113.3(10) . .
F15' C37C C33C 107.8(9) . .
F15C C37C C33C 114.8(8) . .
F14C C37C C33C 112.2(8) . .
F13C C37C C33C 113.1(8) . .
F18C C38C F17C 106.8(7) . .
F18C C38C F16C 107.4(6) . .
F17C C38C F16C 104.7(6) . .
F18C C38C C35C 113.3(6) . .
F17C C38C C35C 112.2(5) . .
F16C C38C C35C 111.9(7) . .
C42C C41C C46C 115.8(5) . .
C42C C41C B1C 122.3(5) . .
C46C C41C B1C 121.4(5) . .
C41C C42C C43C 122.3(5) . .
C41C C42C H42C 118.9 . .
C43C C42C H42C 118.9 . .
C42C C43C C44C 121.4(6) . .
C42C C43C C47C 118.9(6) . .
C44C C43C C47C 119.7(6) . .
C45C C44C C43C 117.0(5) . .
C45C C44C H44C 121.5 . .
C43C C44C H44C 121.5 . .
C46C C45C C44C 121.4(6) . .
C46C C45C C48C 118.2(6) . .
C44C C45C C48C 120.3(6) . .
C45C C46C C41C 122.1(5) . .
C45C C46C H46C 119.0 . .
C41C C46C H46C 119.0 . .
F21C C47C F20C 107.9(7) . .
F21C C47C F19C 105.3(6) . .
F20C C47C F19C 103.4(7) . .
F21C C47C C43C 114.1(6) . .
F20C C47C C43C 112.5(6) . .
F19C C47C C43C 113.0(6) . .
F22C C48C F24C 108.8(7) . .
F22C C48C F23C 105.8(7) . .
F24C C48C F23C 103.2(7) . .
F22C C48C C45C 113.7(6) . .
F24C C48C C45C 112.9(6) . .
F23C C48C C45C 111.8(6) . .
Cl3D Cl1D C1D 82(2) . .
Cl3D Cl1D C1D 47.5(17) . 2_666
C1D Cl1D C1D 45.0(17) . 2_666
Cl4D Cl2D Cl3D 38.9(19) . .
Cl4D Cl2D C1D 125(4) . .
Cl3D Cl2D C1D 102(2) . .
Cl4D Cl2D C1D 93(3) . 2_666
Cl3D Cl2D C1D 57.3(14) . 2_666
C1D Cl2D C1D 49(2) . 2_666
Cl4D Cl3D Cl1D 40(2) . .
Cl4D Cl3D Cl2D 39(2) . .
Cl1D Cl3D Cl2D 30.0(18) . .
Cl4D Cl3D C1D 125(3) . 2_666
Cl1D Cl3D C1D 112(2) . 2_666
Cl2D Cl3D C1D 91.0(17) . 2_666
Cl4D Cl3D C1D 72(2) . .
Cl1D Cl3D C1D 70(2) . .
Cl2D Cl3D C1D 41.6(15) . .
C1D Cl3D C1D 52.4(18) 2_666 .
Cl2D Cl4D Cl3D 102(3) . .
Cl2D Cl4D C1D 36(2) . .
Cl3D Cl4D C1D 85(2) . .
Cl2D Cl4D C1D 69(2) . 2_666
Cl3D Cl4D C1D 40(2) . 2_666
C1D Cl4D C1D 44.6(17) . 2_666
Cl2D C1D C1D 96(3) . 2_666
Cl2D C1D Cl1D 11.0(13) . .
C1D C1D Cl1D 85(2) 2_666 .
Cl2D C1D Cl4D 19.6(13) . .
C1D C1D Cl4D 85(2) 2_666 .
Cl1D C1D Cl4D 18.3(9) . .
Cl2D C1D Cl3D 156(3) . 2_666
C1D C1D Cl3D 65(2) 2_666 2_666
Cl1D C1D Cl3D 146(2) . 2_666
Cl4D C1D Cl3D 150(2) . 2_666
Cl2D C1D Cl3D 36.5(14) . .
C1D C1D Cl3D 62(2) 2_666 .
Cl1D C1D Cl3D 27.8(9) . .
Cl4D C1D Cl3D 22.9(7) . .
Cl3D C1D Cl3D 127.6(18) 2_666 .
Cl2D C1D Cl2D 131(2) . 2_666
C1D C1D Cl2D 35.8(17) 2_666 2_666
Cl1D C1D Cl2D 120.5(19) . 2_666
Cl4D C1D Cl2D 119.3(18) . 2_666
Cl3D C1D Cl2D 31.7(10) 2_666 2_666
Cl3D C1D Cl2D 96.9(16) . 2_666
Cl2D C1D Cl1D 146(2) . 2_666
C1D C1D Cl1D 50.2(19) 2_666 2_666
Cl1D C1D Cl1D 135.0(17) . 2_666
Cl4D C1D Cl1D 132.2(19) . 2_666
Cl3D C1D Cl1D 20.9(9) 2_666 2_666
Cl3D C1D Cl1D 110.6(16) . 2_666
Cl2D C1D Cl1D 14.5(7) 2_666 2_666
Cl2D C1D Cl4D 143(2) . 2_666
C1D C1D Cl4D 50.3(19) 2_666 2_666
Cl1D C1D Cl4D 132.0(19) . 2_666
Cl4D C1D Cl4D 135.4(17) . 2_666
Cl3D C1D Cl4D 15.1(7) 2_666 2_666
Cl3D C1D Cl4D 112.5(16) . 2_666
Cl2D C1D Cl4D 18.3(7) 2_666 2_666
Cl1D C1D Cl4D 14.1(7) 2_666 2_666

loop_
_geom_bond_atom_site_label_1
_geom_bond_atom_site_label_2
_geom_bond_distance
_geom_bond_site_symmetry_2
Ir1 C2B 1.843(7) .
Ir1 C1B 1.860(8) .
Ir1 N3' 2.052(5) .
Ir1 N2 2.086(6) .
N2 C3 1.328(10) .
N2 N1 1.363(7) .
N1 C5 1.331(9) .
N1 C1A 1.448(9) .
N3' N2' 1.311(8) .
N3' C4' 1.363(8) .
N2' N1' 1.325(9) .
N1' C5' 1.361(10) .
N1' C2A 1.474(11) .
C3 C4 1.337(14) .
C3 H3 0.9500 .
C4 C5 1.372(13) .
C4 H4 0.9500 .
C5 H5 0.9500 .
C1A C4' 1.487(10) .
C1A H12A 0.9900 .
C1A H11A 0.9900 .
C4' C5' 1.345(10) .
C5' H5' 0.9500 .
C2A C3A 1.506(13) .
C2A H21A 0.9900 .
C2A H22A 0.9900 .
C3A C8A 1.375(14) .
C3A C4A 1.390(15) .
C4A C5A 1.392(16) .
C4A H4A 0.9500 .
C5A C6A 1.360(16) .
C5A H5A 0.9500 .
C6A C7A 1.317(16) .
C6A H6A 0.9500 .
C7A C8A 1.318(16) .
C7A H7A 0.9500 .
C8A H8A 0.9500 .
C1B O1B 1.135(10) .
C2B O2B 1.141(9) .
B1C C31C 1.624(8) .
B1C C11C 1.637(8) .
B1C C21C 1.648(8) .
B1C C41C 1.651(8) .
C11C C12C 1.393(7) .
C11C C16C 1.395(8) .
C12C C13C 1.379(8) .
C12C H12C 0.9500 .
C13C C14C 1.385(8) .
C13C C17C 1.495(8) .
C14C C15C 1.395(8) .
C14C H14C 0.9500 .
C15C C16C 1.369(8) .
C15C C18C 1.489(9) .
C16C H16C 0.9500 .
C17C F3C 1.325(8) .
C17C F2C 1.333(10) .
C17C F1C 1.347(8) .
C18C F4C 1.305(9) .
C18C F5C 1.313(10) .
C18C F6C 1.333(10) .
C21C C22C 1.388(8) .
C21C C26C 1.395(8) .
C22C C23C 1.404(8) .
C22C H22C 0.9500 .
C23C C24C 1.375(9) .
C23C C27C 1.481(9) .
C24C C25C 1.372(9) .
C24C H24C 0.9500 .
C25C C26C 1.387(8) .
C25C C28C 1.492(9) .
C26C H26C 0.9500 .
C27C F9' 1.308(8) .
C27C F8C 1.310(7) .
C27C F8' 1.313(7) .
C27C F7' 1.317(7) .
C27C F7C 1.323(7) .
C27C F9C 1.332(7) .
C28C F12' 1.306(8) .
C28C F11C 1.308(7) .
C28C F10' 1.314(8) .
C28C F10C 1.315(7) .
C28C F11' 1.337(8) .
C28C F12C 1.354(7) .
C31C C32C 1.392(8) .
C31C C36C 1.411(8) .
C32C C33C 1.389(8) .
C32C H32C 0.9500 .
C33C C34C 1.395(9) .
C33C C37C 1.494(9) .
C34C C35C 1.375(9) .
C34C H34C 0.9500 .
C35C C36C 1.382(8) .
C35C C38C 1.505(9) .
C36C H36C 0.9500 .
C37C F13' 1.308(8) .
C37C F14' 1.312(7) .
C37C F15' 1.318(8) .
C37C F15C 1.319(7) .
C37C F14C 1.323(7) .
C37C F13C 1.326(7) .
C38C F18C 1.327(9) .
C38C F17C 1.329(8) .
C38C F16C 1.331(9) .
C41C C42C 1.381(8) .
C41C C46C 1.402(8) .
C42C C43C 1.385(8) .
C42C H42C 0.9500 .
C43C C44C 1.386(9) .
C43C C47C 1.502(9) .
C44C C45C 1.385(9) .
C44C H44C 0.9500 .
C45C C46C 1.379(9) .
C45C C48C 1.505(9) .
C46C H46C 0.9500 .
C47C F21C 1.317(8) .
C47C F20C 1.320(9) .
C47C F19C 1.345(10) .
C48C F22C 1.304(8) .
C48C F24C 1.306(9) .
C48C F23C 1.346(10) .
Cl1D Cl3D 0.75(2) .
Cl1D C1D 1.51(3) .
Cl1D C1D 1.96(3) 2_666
Cl2D Cl4D 0.62(2) .
Cl2D Cl3D 0.97(2) .
Cl2D C1D 1.08(3) .
Cl2D C1D 1.84(3) 2_666
Cl3D Cl4D 0.623(17) .
Cl3D C1D 1.55(3) 2_666
Cl3D C1D 1.59(3) .
Cl4D C1D 1.52(3) .
Cl4D C1D 1.97(3) 2_666
C1D C1D 1.39(5) 2_666
C1D Cl3D 1.55(3) 2_666
C1D Cl2D 1.84(3) 2_666
C1D Cl1D 1.96(3) 2_666
C1D Cl4D 1.97(3) 2_666

loop_
_geom_torsion_atom_site_label_1
_geom_torsion_atom_site_label_2
_geom_torsion_atom_site_label_3
_geom_torsion_atom_site_label_4
_geom_torsion
_geom_torsion_site_symmetry_1
_geom_torsion_site_symmetry_4
C2B Ir1 N2 C3 130(4) . .
C1B Ir1 N2 C3 32.1(6) . .
N3' Ir1 N2 C3 -153.1(6) . .
C2B Ir1 N2 N1 -50(4) . .
C1B Ir1 N2 N1 -147.7(5) . .
N3' Ir1 N2 N1 27.0(5) . .
C3 N2 N1 C5 -1.4(7) . .
Ir1 N2 N1 C5 178.4(4) . .
C3 N2 N1 C1A -172.6(6) . .
Ir1 N2 N1 C1A 7.3(8) . .
C2B Ir1 N3' N2' -30.7(5) . .
C1B Ir1 N3' N2' -144(3) . .
N2 Ir1 N3' N2' 152.8(5) . .
C2B Ir1 N3' C4' 148.7(5) . .
C1B Ir1 N3' C4' 36(3) . .
N2 Ir1 N3' C4' -27.9(5) . .
C4' N3' N2' N1' -2.0(7) . .
Ir1 N3' N2' N1' 177.4(4) . .
N3' N2' N1' C5' 1.3(8) . .
N3' N2' N1' C2A 179.6(7) . .
N1 N2 C3 C4 1.3(8) . .
Ir1 N2 C3 C4 -178.5(5) . .
N2 C3 C4 C5 -0.7(10) . .
N2 N1 C5 C4 1.0(8) . .
C1A N1 C5 C4 171.3(7) . .
C3 C4 C5 N1 -0.2(9) . .
C5 N1 C1A C4' 138.5(7) . .
N2 N1 C1A C4' -52.2(8) . .
N2' N3' C4' C5' 2.0(8) . .
Ir1 N3' C4' C5' -177.5(5) . .
N2' N3' C4' C1A 174.6(6) . .
Ir1 N3' C4' C1A -4.8(8) . .
N1 C1A C4' C5' -138.3(8) . .
N1 C1A C4' N3' 51.2(8) . .
N3' C4' C5' N1' -1.1(8) . .
C1A C4' C5' N1' -172.6(7) . .
N2' N1' C5' C4' -0.1(9) . .
C2A N1' C5' C4' -178.2(8) . .
N2' N1' C2A C3A 20.0(12) . .
C5' N1' C2A C3A -162.1(9) . .
N1' C2A C3A C8A 76.1(12) . .
N1' C2A C3A C4A -107.0(11) . .
C8A C3A C4A C5A -6.9(17) . .
C2A C3A C4A C5A 176.1(10) . .
C3A C4A C5A C6A 7.1(17) . .
C4A C5A C6A C7A -1(2) . .
C5A C6A C7A C8A -7(2) . .
C6A C7A C8A C3A 7(2) . .
C4A C3A C8A C7A 0.1(19) . .
C2A C3A C8A C7A 177.1(12) . .
C2B Ir1 C1B O1B -87(19) . .
N3' Ir1 C1B O1B 26(21) . .
N2 Ir1 C1B O1B 90(19) . .
C1B Ir1 C2B O2B 75(16) . .
N3' Ir1 C2B O2B -100(16) . .
N2 Ir1 C2B O2B -23(19) . .
C31C B1C C11C C12C 28.9(7) . .
C21C B1C C11C C12C 149.2(5) . .
C41C B1C C11C C12C -91.8(6) . .
C31C B1C C11C C16C -161.5(5) . .
C21C B1C C11C C16C -41.2(7) . .
C41C B1C C11C C16C 77.8(6) . .
C16C C11C C12C C13C 0.2(8) . .
B1C C11C C12C C13C 170.4(5) . .
C11C C12C C13C C14C 1.2(9) . .
C11C C12C C13C C17C 178.9(6) . .
C12C C13C C14C C15C -1.3(9) . .
C17C C13C C14C C15C -179.0(6) . .
C13C C14C C15C C16C 0.0(9) . .
C13C C14C C15C C18C 177.2(6) . .
C14C C15C C16C C11C 1.4(9) . .
C18C C15C C16C C11C -175.8(6) . .
C12C C11C C16C C15C -1.4(8) . .
B1C C11C C16C C15C -171.7(5) . .
C12C C13C C17C F3C 151.9(6) . .
C14C C13C C17C F3C -30.3(9) . .
C12C C13C C17C F2C -87.9(7) . .
C14C C13C C17C F2C 89.9(7) . .
C12C C13C C17C F1C 31.0(9) . .
C14C C13C C17C F1C -151.2(6) . .
C16C C15C C18C F4C -173.8(7) . .
C14C C15C C18C F4C 9.0(11) . .
C16C C15C C18C F5C 61.0(9) . .
C14C C15C C18C F5C -116.2(8) . .
C16C C15C C18C F6C -54.4(9) . .
C14C C15C C18C F6C 128.4(7) . .
C31C B1C C21C C22C 106.3(6) . .
C11C B1C C21C C22C -19.4(7) . .
C41C B1C C21C C22C -133.7(5) . .
C31C B1C C21C C26C -71.1(6) . .
C11C B1C C21C C26C 163.2(5) . .
C41C B1C C21C C26C 48.9(6) . .
C26C C21C C22C C23C -2.7(8) . .
B1C C21C C22C C23C 179.9(5) . .
C21C C22C C23C C24C 2.2(9) . .
C21C C22C C23C C27C -178.6(5) . .
C22C C23C C24C C25C 0.4(9) . .
C27C C23C C24C C25C -178.8(6) . .
C23C C24C C25C C26C -2.4(10) . .
C23C C24C C25C C28C 178.4(6) . .
C24C C25C C26C C21C 1.9(10) . .
C28C C25C C26C C21C -178.8(6) . .
C22C C21C C26C C25C 0.6(9) . .
B1C C21C C26C C25C 178.2(5) . .
C24C C23C C27C F9' -127.1(11) . .
C22C C23C C27C F9' 53.8(12) . .
C24C C23C C27C F8C 75.5(11) . .
C22C C23C C27C F8C -103.6(11) . .
C24C C23C C27C F8' 0.9(13) . .
C22C C23C C27C F8' -178.2(12) . .
C24C C23C C27C F7' 115.2(10) . .
C22C C23C C27C F7' -63.9(10) . .
C24C C23C C27C F7C -161.4(8) . .
C22C C23C C27C F7C 19.5(10) . .
C24C C23C C27C F9C -43.1(10) . .
C22C C23C C27C F9C 137.7(8) . .
C24C C25C C28C F12' -153.6(13) . .
C26C C25C C28C F12' 27.1(14) . .
C24C C25C C28C F11C 130.0(10) . .
C26C C25C C28C F11C -49.2(12) . .
C24C C25C C28C F10' -26.2(12) . .
C26C C25C C28C F10' 154.5(11) . .
C24C C25C C28C F10C -4.8(12) . .
C26C C25C C28C F10C 175.9(9) . .
C24C C25C C28C F11' 86.0(10) . .
C26C C25C C28C F11' -93.3(9) . .
C24C C25C C28C F12C -117.4(8) . .
C26C C25C C28C F12C 63.4(9) . .
C11C B1C C31C C32C 41.2(7) . .
C21C B1C C31C C32C -84.1(6) . .
C41C B1C C31C C32C 156.6(5) . .
C11C B1C C31C C36C -145.6(5) . .
C21C B1C C31C C36C 89.1(6) . .
C41C B1C C31C C36C -30.1(7) . .
C36C C31C C32C C33C 0.9(8) . .
B1C C31C C32C C33C 174.5(5) . .
C31C C32C C33C C34C -0.4(9) . .
C31C C32C C33C C37C -178.7(5) . .
C32C C33C C34C C35C -0.7(9) . .
C37C C33C C34C C35C 177.7(5) . .
C33C C34C C35C C36C 1.1(9) . .
C33C C34C C35C C38C -178.0(6) . .
C34C C35C C36C C31C -0.5(9) . .
C38C C35C C36C C31C 178.6(6) . .
C32C C31C C36C C35C -0.5(8) . .
B1C C31C C36C C35C -174.2(5) . .
C32C C33C C37C F13' -22.5(12) . .
C34C C33C C37C F13' 159.2(11) . .
C32C C33C C37C F14' -148.4(11) . .
C34C C33C C37C F14' 33.2(12) . .
C32C C33C C37C F15' 95.3(10) . .
C34C C33C C37C F15' -83.1(11) . .
C32C C33C C37C F15C 127.4(9) . .
C34C C33C C37C F15C -51.0(10) . .
C32C C33C C37C F14C -110.8(9) . .
C34C C33C C37C F14C 70.8(9) . .
C32C C33C C37C F13C 8.3(9) . .
C34C C33C C37C F13C -170.0(8) . .
C34C C35C C38C F18C 174.6(6) . .
C36C C35C C38C F18C -4.6(9) . .
C34C C35C C38C F17C 53.5(9) . .
C36C C35C C38C F17C -125.7(7) . .
C34C C35C C38C F16C -63.9(8) . .
C36C C35C C38C F16C 116.9(7) . .
C31C B1C C41C C42C -40.5(7) . .
C11C B1C C41C C42C 82.2(6) . .
C21C B1C C41C C42C -156.4(5) . .
C31C B1C C41C C46C 147.2(5) . .
C11C B1C C41C C46C -90.1(6) . .
C21C B1C C41C C46C 31.3(7) . .
C46C C41C C42C C43C -1.6(8) . .
B1C C41C C42C C43C -174.3(5) . .
C41C C42C C43C C44C 1.4(9) . .
C41C C42C C43C C47C 179.5(6) . .
C42C C43C C44C C45C -0.7(10) . .
C47C C43C C44C C45C -178.8(6) . .
C43C C44C C45C C46C 0.3(10) . .
C43C C44C C45C C48C 178.4(7) . .
C44C C45C C46C C41C -0.6(10) . .
C48C C45C C46C C41C -178.7(6) . .
C42C C41C C46C C45C 1.2(8) . .
B1C C41C C46C C45C 174.0(5) . .
C42C C43C C47C F21C 166.2(7) . .
C44C C43C C47C F21C -15.7(10) . .
C42C C43C C47C F20C -70.5(9) . .
C44C C43C C47C F20C 107.6(8) . .
C42C C43C C47C F19C 46.1(9) . .
C44C C43C C47C F19C -135.9(7) . .
C46C C45C C48C F22C -170.3(7) . .
C44C C45C C48C F22C 11.6(11) . .
C46C C45C C48C F24C -45.8(10) . .
C44C C45C C48C F24C 136.1(7) . .
C46C C45C C48C F23C 70.0(9) . .
C44C C45C C48C F23C -108.1(8) . .
C1D Cl1D Cl3D Cl4D 86(4) . .
C1D Cl1D Cl3D Cl4D 118(4) 2_666 .
C1D Cl1D Cl3D Cl2D 17(4) . .
C1D Cl1D Cl3D Cl2D 49(5) 2_666 .
C1D Cl1D Cl3D C1D -32(3) . 2_666
C1D Cl1D Cl3D C1D 32(3) 2_666 .
C1D Cl2D Cl3D Cl4D 132(5) . .
C1D Cl2D Cl3D Cl4D 152(4) 2_666 .
Cl4D Cl2D Cl3D Cl1D 73(4) . .
C1D Cl2D Cl3D Cl1D -155(5) . .
C1D Cl2D Cl3D Cl1D -135(5) 2_666 .
Cl4D Cl2D Cl3D C1D -152(4) . 2_666
C1D Cl2D Cl3D C1D -20(3) . 2_666
Cl4D Cl2D Cl3D C1D -132(5) . .
C1D Cl2D Cl3D C1D 20(3) 2_666 .
C1D Cl2D Cl4D Cl3D -63(5) . .
C1D Cl2D Cl4D Cl3D -23(3) 2_666 .
Cl3D Cl2D Cl4D C1D 63(5) . .
C1D Cl2D Cl4D C1D 39(3) 2_666 .
Cl3D Cl2D Cl4D C1D 23(3) . 2_666
C1D Cl2D Cl4D C1D -39(3) . 2_666
Cl1D Cl3D Cl4D Cl2D -48(3) . .
C1D Cl3D Cl4D Cl2D 35(5) 2_666 .
C1D Cl3D Cl4D Cl2D 31(3) . .
Cl1D Cl3D Cl4D C1D -80(4) . .
Cl2D Cl3D Cl4D C1D -31(3) . .
C1D Cl3D Cl4D C1D 3(3) 2_666 .
Cl1D Cl3D Cl4D C1D -83(5) . 2_666
Cl2D Cl3D Cl4D C1D -35(5) . 2_666
C1D Cl3D Cl4D C1D -3(3) . 2_666
Cl4D Cl2D C1D C1D 58(5) . 2_666
Cl3D Cl2D C1D C1D 23(3) . 2_666
Cl4D Cl2D C1D Cl1D 68(8) . .
Cl3D Cl2D C1D Cl1D 33(7) . .
C1D Cl2D C1D Cl1D 10(9) 2_666 .
Cl3D Cl2D C1D Cl4D -35(3) . .
C1D Cl2D C1D Cl4D -58(5) 2_666 .
Cl4D Cl2D C1D Cl3D 94(7) . 2_666
Cl3D Cl2D C1D Cl3D 59(7) . 2_666
C1D Cl2D C1D Cl3D 36(5) 2_666 2_666
Cl4D Cl2D C1D Cl3D 35(3) . .
C1D Cl2D C1D Cl3D -23(3) 2_666 .
Cl4D Cl2D C1D Cl2D 58(5) . 2_666
Cl3D Cl2D C1D Cl2D 23(3) . 2_666
C1D Cl2D C1D Cl2D -0.001(4) 2_666 2_666
Cl4D Cl2D C1D Cl1D 55(7) . 2_666
Cl3D Cl2D C1D Cl1D 20(5) . 2_666
C1D Cl2D C1D Cl1D -3(2) 2_666 2_666
Cl4D Cl2D C1D Cl4D 79(6) . 2_666
Cl3D Cl2D C1D Cl4D 44(4) . 2_666
C1D Cl2D C1D Cl4D 21.2(19) 2_666 2_666
Cl3D Cl1D C1D Cl2D -136(10) . .
C1D Cl1D C1D Cl2D -170(9) 2_666 .
Cl3D Cl1D C1D C1D 34(3) . 2_666
Cl3D Cl1D C1D Cl4D -56(3) . .
C1D Cl1D C1D Cl4D -90(4) 2_666 .
Cl3D Cl1D C1D Cl3D 62(4) . 2_666
C1D Cl1D C1D Cl3D 28(2) 2_666 2_666
C1D Cl1D C1D Cl3D -34(3) 2_666 .
Cl3D Cl1D C1D Cl2D 35(3) . 2_666
C1D Cl1D C1D Cl2D 1.3(12) 2_666 2_666
Cl3D Cl1D C1D Cl1D 34(3) . 2_666
C1D Cl1D C1D Cl1D 0.000(4) 2_666 2_666
Cl3D Cl1D C1D Cl4D 53(3) . 2_666
C1D Cl1D C1D Cl4D 19.1(12) 2_666 2_666
Cl3D Cl4D C1D Cl2D 119(5) . .
C1D Cl4D C1D Cl2D 122(5) 2_666 .
Cl2D Cl4D C1D C1D -122(5) . 2_666
Cl3D Cl4D C1D C1D -3(3) . 2_666
Cl2D Cl4D C1D Cl1D -34(4) . .
Cl3D Cl4D C1D Cl1D 85(4) . .
C1D Cl4D C1D Cl1D 88(4) 2_666 .
Cl2D Cl4D C1D Cl3D -125(6) . 2_666
Cl3D Cl4D C1D Cl3D -5(5) . 2_666
C1D Cl4D C1D Cl3D -2(2) 2_666 2_666
Cl2D Cl4D C1D Cl3D -119(5) . .
C1D Cl4D C1D Cl3D 3(3) 2_666 .
Cl2D Cl4D C1D Cl2D -133(4) . 2_666
Cl3D Cl4D C1D Cl2D -14(3) . 2_666
C1D Cl4D C1D Cl2D -11.0(11) 2_666 2_666
Cl2D Cl4D C1D Cl1D -141(5) . 2_666
Cl3D Cl4D C1D Cl1D -22(3) . 2_666
C1D Cl4D C1D Cl1D -19.1(11) 2_666 2_666
Cl2D Cl4D C1D Cl4D -122(5) . 2_666
Cl3D Cl4D C1D Cl4D -3(3) . 2_666
C1D Cl4D C1D Cl4D -0.002(3) 2_666 2_666
Cl4D Cl3D C1D Cl2D -29(3) . .
Cl1D Cl3D C1D Cl2D 13(3) . .
C1D Cl3D C1D Cl2D 154(4) 2_666 .
Cl4D Cl3D C1D C1D 177(3) . 2_666
Cl1D Cl3D C1D C1D -141(3) . 2_666
Cl2D Cl3D C1D C1D -154(4) . 2_666
Cl4D Cl3D C1D Cl1D -42(2) . .
Cl2D Cl3D C1D Cl1D -13(3) . .
C1D Cl3D C1D Cl1D 141(3) 2_666 .
Cl1D Cl3D C1D Cl4D 42(2) . .
Cl2D Cl3D C1D Cl4D 29(3) . .
C1D Cl3D C1D Cl4D -177(3) 2_666 .
Cl4D Cl3D C1D Cl3D 177(3) . 2_666
Cl1D Cl3D C1D Cl3D -141(3) . 2_666
Cl2D Cl3D C1D Cl3D -154(4) . 2_666
C1D Cl3D C1D Cl3D -0.002(3) 2_666 2_666
Cl4D Cl3D C1D Cl2D 168(3) . 2_666
Cl1D Cl3D C1D Cl2D -150(3) . 2_666
Cl2D Cl3D C1D Cl2D -163(2) . 2_666
C1D Cl3D C1D Cl2D -8.9(13) 2_666 2_666
Cl4D Cl3D C1D Cl1D 163(3) . 2_666
Cl1D Cl3D C1D Cl1D -155(2) . 2_666
Cl2D Cl3D C1D Cl1D -168(3) . 2_666
C1D Cl3D C1D Cl1D -13.9(12) 2_666 2_666
Cl4D Cl3D C1D Cl4D 178(2) . 2_666
Cl1D Cl3D C1D Cl4D -140(2) . 2_666
Cl2D Cl3D C1D Cl4D -153(3) . 2_666
C1D Cl3D C1D Cl4D 1.1(11) 2_666 2_666
